data_1515348
loop_
_publ_author_name
'Noujeim, Nadim'
'Samsam, Salim'
'Eberlin, Ludovic'
'Sanon, Samantha H.'
'Rochefort, Dominic'
'Schmitzer, Andreea R.'

_publ_section_title
;
 Mesomorphic and ion conducting properties of
 dialkyl(1,4-phenylene)diimidazolium salts
;
_journal_issue 42
_journal_name_full 'Soft Matter'
_journal_page_first 10914
_journal_paper_doi 10.1039/c2sm26213d
_journal_volume 8
_journal_year 2012
_chemical_compound_source 'Synthesized by the authors. See text'
_chemical_formula_moiety 'C36 H60 N4, 2(C F3 O3 S)'
_chemical_formula_sum 'C38 H60 F6 N4 O6 S2'
_chemical_formula_weight 847.02
_chemical_name_systematic
;
?
;
_space_group_IT_number 2
_symmetry_cell_setting triclinic
_symmetry_space_group_name_Hall '-P 1'
_symmetry_space_group_name_H-M 'P -1'
_atom_sites_solution_hydrogens geom
_atom_sites_solution_primary direct
_atom_sites_solution_secondary difmap
_audit_creation_method SHELXL-97
_cell_angle_alpha 81.9423(11)
_cell_angle_beta 76.9685(11)
_cell_angle_gamma 72.9996(10)
_cell_formula_units_Z 1
_cell_length_a 8.4599(2)
_cell_length_b 8.5465(2)
_cell_length_c 16.5655(4)
_cell_measurement_reflns_used 9350
_cell_measurement_temperature 150
_cell_measurement_theta_max 72.00
_cell_measurement_theta_min 2.75
_cell_volume 1112.34(5)
_computing_cell_refinement 'SAINT V7.68A(Bruker AXS, 2009)'
_computing_data_collection 'APEX2 (Bruker AXS, 2009)'
_computing_data_reduction 'SAINT V7.68A(Bruker AXS, 2009)'
_computing_molecular_graphics 'SHELXTL v6.12 (Bruker AXS, 2001)'
_computing_publication_material 'UdMX (Maris, 2004)'
_computing_structure_refinement 'SHELXL97 (Sheldrick, 2008)'
_computing_structure_solution 'SHELXS97 (Sheldrick, 2008)'
_diffrn_ambient_temperature 150
_diffrn_detector_area_resol_mean 5.5
_diffrn_measured_fraction_theta_full 0.967
_diffrn_measured_fraction_theta_max 0.967
_diffrn_measurement_device_type 'Bruker Smart 6000'
_diffrn_measurement_method \w
_diffrn_radiation_monochromator 'Helios optics'
_diffrn_radiation_source 'Rotating Anode'
_diffrn_radiation_type CuK\a
_diffrn_radiation_wavelength 1.54178
_diffrn_reflns_av_R_equivalents 0.038
_diffrn_reflns_av_sigmaI/netI 0.0181
_diffrn_reflns_limit_h_max 10
_diffrn_reflns_limit_h_min -10
_diffrn_reflns_limit_k_max 10
_diffrn_reflns_limit_k_min -9
_diffrn_reflns_limit_l_max 20
_diffrn_reflns_limit_l_min -20
_diffrn_reflns_number 29749
_diffrn_reflns_theta_full 72.55
_diffrn_reflns_theta_max 72.55
_diffrn_reflns_theta_min 2.75
_exptl_absorpt_coefficient_mu 1.699
_exptl_absorpt_correction_T_max 0.8879
_exptl_absorpt_correction_T_min 0.7721
_exptl_absorpt_correction_type multi-scan
_exptl_absorpt_process_details 'Sadabs (Sheldrick, 1996)'
_exptl_crystal_colour Colorless
_exptl_crystal_density_diffrn 1.264
_exptl_crystal_density_method 'not measured'
_exptl_crystal_description block
_exptl_crystal_F_000 450
_exptl_crystal_size_max 0.26
_exptl_crystal_size_mid 0.24
_exptl_crystal_size_min 0.07
_refine_diff_density_max 0.324
_refine_diff_density_min -0.419
_refine_diff_density_rms 0.069
_refine_ls_extinction_coef 0.0125(9)
_refine_ls_extinction_expression Fc^*^=kFc[1+0.001xFc^2^\l^3^/sin(2\q)]^-1/4^
_refine_ls_extinction_method SHELXL
_refine_ls_goodness_of_fit_ref 1.031
_refine_ls_hydrogen_treatment constr
_refine_ls_matrix_type full
_refine_ls_number_parameters 255
_refine_ls_number_reflns 4288
_refine_ls_number_restraints 0
_refine_ls_restrained_S_all 1.031
_refine_ls_R_factor_all 0.0443
_refine_ls_R_factor_gt 0.0430
_refine_ls_shift/su_max 0.000
_refine_ls_shift/su_mean 0.000
_refine_ls_structure_factor_coef Fsqd
_refine_ls_weighting_details 'calc w=1/[\s^2^(Fo^2^)+(0.0738P)^2^+0.3320P] where P=(Fo^2^+2Fc^2^)/3'
_refine_ls_weighting_scheme calc
_refine_ls_wR_factor_gt 0.1151
_refine_ls_wR_factor_ref 0.1163
_reflns_number_gt 4056
_reflns_number_total 4288
_reflns_threshold_expression I>2\s(I)
_cod_data_source_file c2sm26213d.txt
_cod_data_source_block nadim2
_cod_depositor_comments
;
The following automatic conversions were performed:

'_symmetry_cell_setting' value 'Triclinic' changed to 'triclinic'
according to
/usr/data/users/saulius/automatic-downloads/retrospective/RSC/lib/dictionaries/cif_core.dic
dictionary named 'cif_core.dic' version 2.4.2 from
2011-04-26.

'_geom_bond_publ_flag' value 'Y' changed to 'y'
according to
/usr/data/users/saulius/automatic-downloads/retrospective/RSC/lib/dictionaries/cif_core.dic
dictionary named 'cif_core.dic' version 2.4.2 from 2011-04-26 (29
times).

'_geom_angle_publ_flag' value 'Y' changed to 'y' according
to
/usr/data/users/saulius/automatic-downloads/retrospective/RSC/lib/dictionaries/cif_core.dic
dictionary named 'cif_core.dic' version 2.4.2 from 2011-04-26 (37
times).

'_geom_torsion_publ_flag' value 'Y' changed to 'y' according
to
/usr/data/users/saulius/automatic-downloads/retrospective/RSC/lib/dictionaries/cif_core.dic
dictionary named 'cif_core.dic' version 2.4.2 from 2011-04-26 (38
times).

Automatic conversion script
Id: cif_fix_values 2281 2013-09-26 08:29:07Z andrius 
;
_cod_original_sg_symbol_H-M P-1
_cod_database_code 1515348

loop_
_symmetry_equiv_pos_as_xyz
'x, y, z'
'-x, -y, -z'

loop_
_atom_site_label
_atom_site_type_symbol
_atom_site_fract_x
_atom_site_fract_y
_atom_site_fract_z
_atom_site_U_iso_or_equiv
_atom_site_adp_type
_atom_site_occupancy
_atom_site_symmetry_multiplicity
_atom_site_calc_flag
_atom_site_refinement_flags
N1 N 0.69253(15) 0.88405(14) 0.11950(7) 0.0292(3) Uani 1 1 d .
C2 C 0.58373(18) 0.83197(16) 0.09124(8) 0.0284(3) Uani 1 1 d .
H2 H 0.4779 0.8976 0.0801 0.034 Uiso 1 1 calc R
N3 N 0.64764(14) 0.67154(13) 0.08100(7) 0.0266(2) Uani 1 1 d .
C4 C 0.80379(18) 0.61997(17) 0.10387(9) 0.0304(3) Uani 1 1 d .
H4 H 0.8773 0.5120 0.1028 0.036 Uiso 1 1 calc R
C5 C 0.83157(18) 0.75320(17) 0.12814(9) 0.0322(3) Uani 1 1 d .
H5 H 0.9282 0.7561 0.1474 0.039 Uiso 1 1 calc R
C6 C 0.57202(17) 0.58121(15) 0.04094(8) 0.0258(3) Uani 1 1 d .
C7 C 0.39768(17) 0.62093(16) 0.05190(8) 0.0284(3) Uani 1 1 d .
H7 H 0.3291 0.7034 0.0874 0.034 Uiso 1 1 calc R
C8 C 0.67543(17) 0.46107(16) -0.01042(9) 0.0287(3) Uani 1 1 d .
H8 H 0.7945 0.4354 -0.0171 0.034 Uiso 1 1 calc R
C9 C 0.6700(2) 1.05888(17) 0.12978(9) 0.0325(3) Uani 1 1 d .
H9A H 0.5799 1.1270 0.1007 0.039 Uiso 1 1 calc R
H9B H 0.7756 1.0883 0.1029 0.039 Uiso 1 1 calc R
C10 C 0.62504(19) 1.09985(17) 0.21960(9) 0.0322(3) Uani 1 1 d .
H10A H 0.7236 1.0516 0.2465 0.039 Uiso 1 1 calc R
H10B H 0.5319 1.0536 0.2501 0.039 Uiso 1 1 calc R
C11 C 0.57134(19) 1.28656(17) 0.22193(9) 0.0323(3) Uani 1 1 d .
H11A H 0.6660 1.3302 0.1909 0.039 Uiso 1 1 calc R
H11B H 0.4757 1.3325 0.1927 0.039 Uiso 1 1 calc R
C12 C 0.5193(2) 1.34661(18) 0.30872(9) 0.0377(3) Uani 1 1 d .
H12A H 0.6151 1.3031 0.3380 0.045 Uiso 1 1 calc R
H12B H 0.4250 1.3031 0.3403 0.045 Uiso 1 1 calc R
C13 C 0.4650(2) 1.53348(18) 0.30729(10) 0.0391(4) Uani 1 1 d .
H13A H 0.5586 1.5767 0.2744 0.047 Uiso 1 1 calc R
H13B H 0.3679 1.5764 0.2789 0.047 Uiso 1 1 calc R
C14 C 0.4159(2) 1.59725(19) 0.39330(10) 0.0430(4) Uani 1 1 d .
H14A H 0.5147 1.5590 0.4206 0.052 Uiso 1 1 calc R
H14B H 0.3261 1.5498 0.4272 0.052 Uiso 1 1 calc R
C15 C 0.3536(2) 1.78389(19) 0.39189(10) 0.0429(4) Uani 1 1 d .
H15A H 0.2531 1.8219 0.3658 0.052 Uiso 1 1 calc R
H15B H 0.4423 1.8314 0.3569 0.052 Uiso 1 1 calc R
C16 C 0.3083(2) 1.84812(19) 0.47787(10) 0.0438(4) Uani 1 1 d .
H16A H 0.2226 1.7974 0.5135 0.053 Uiso 1 1 calc R
H16B H 0.4099 1.8137 0.5031 0.053 Uiso 1 1 calc R
C17 C 0.2401(3) 2.0341(2) 0.47649(10) 0.0452(4) Uani 1 1 d .
H17A H 0.3252 2.0845 0.4400 0.054 Uiso 1 1 calc R
H17B H 0.1378 2.0680 0.4518 0.054 Uiso 1 1 calc R
C18 C 0.1966(3) 2.1008(2) 0.56145(10) 0.0465(4) Uani 1 1 d .
H18A H 0.1130 2.0493 0.5984 0.056 Uiso 1 1 calc R
H18B H 0.2994 2.0692 0.5857 0.056 Uiso 1 1 calc R
C19 C 0.1259(3) 2.2857(2) 0.55912(13) 0.0613(5) Uani 1 1 d .
H19A H 0.0228 2.3174 0.5351 0.074 Uiso 1 1 calc R
H19B H 0.2093 2.3374 0.5220 0.074 Uiso 1 1 calc R
C20 C 0.0829(4) 2.3524(3) 0.64431(16) 0.0805(8) Uani 1 1 d .
H20A H -0.0030 2.3053 0.6808 0.121 Uiso 1 1 calc R
H20B H 0.0396 2.4722 0.6385 0.121 Uiso 1 1 calc R
H20C H 0.1845 2.3225 0.6684 0.121 Uiso 1 1 calc R
S25 S 0.11704(4) 0.12404(4) 0.12380(2) 0.03121(14) Uani 1 1 d .
O26 O -0.01489(14) 0.23660(13) 0.08630(7) 0.0393(3) Uani 1 1 d .
O27 O 0.28527(14) 0.12513(14) 0.08101(8) 0.0453(3) Uani 1 1 d .
O28 O 0.09436(16) -0.03673(14) 0.15067(8) 0.0482(3) Uani 1 1 d .
C21 C 0.0971(2) 0.2154(2) 0.22010(10) 0.0408(4) Uani 1 1 d .
F22 F 0.21326(16) 0.12949(17) 0.26309(8) 0.0665(3) Uani 1 1 d .
F23 F -0.05270(15) 0.22581(18) 0.26875(7) 0.0669(4) Uani 1 1 d .
F24 F 0.11586(16) 0.36742(14) 0.20360(8) 0.0611(3) Uani 1 1 d .

loop_
_atom_site_aniso_label
_atom_site_aniso_U_11
_atom_site_aniso_U_22
_atom_site_aniso_U_33
_atom_site_aniso_U_23
_atom_site_aniso_U_13
_atom_site_aniso_U_12
N1 0.0369(6) 0.0219(6) 0.0304(6) -0.0042(4) -0.0090(5) -0.0074(5)
C2 0.0354(7) 0.0202(6) 0.0298(7) -0.0036(5) -0.0092(5) -0.0049(5)
N3 0.0314(6) 0.0199(5) 0.0284(5) -0.0027(4) -0.0078(4) -0.0050(4)
C4 0.0320(7) 0.0249(7) 0.0336(7) -0.0026(5) -0.0094(5) -0.0042(5)
C5 0.0339(7) 0.0282(7) 0.0356(7) -0.0032(5) -0.0109(6) -0.0066(5)
C6 0.0337(7) 0.0184(6) 0.0260(6) -0.0008(5) -0.0089(5) -0.0060(5)
C7 0.0330(7) 0.0209(6) 0.0292(6) -0.0058(5) -0.0053(5) -0.0029(5)
C8 0.0288(6) 0.0239(7) 0.0320(7) -0.0033(5) -0.0067(5) -0.0039(5)
C9 0.0455(8) 0.0204(7) 0.0344(7) -0.0028(5) -0.0105(6) -0.0111(6)
C10 0.0410(8) 0.0231(7) 0.0316(7) -0.0035(5) -0.0070(6) -0.0067(6)
C11 0.0396(7) 0.0229(7) 0.0325(7) -0.0028(5) -0.0050(6) -0.0066(5)
C12 0.0513(9) 0.0252(7) 0.0318(7) -0.0046(6) -0.0006(6) -0.0075(6)
C13 0.0540(9) 0.0256(8) 0.0333(8) -0.0049(6) -0.0018(6) -0.0080(6)
C14 0.0626(10) 0.0272(8) 0.0326(8) -0.0053(6) 0.0006(7) -0.0082(7)
C15 0.0648(11) 0.0268(8) 0.0322(8) -0.0056(6) -0.0020(7) -0.0091(7)
C16 0.0655(11) 0.0293(8) 0.0323(8) -0.0058(6) -0.0024(7) -0.0100(7)
C17 0.0689(11) 0.0297(8) 0.0333(8) -0.0071(6) -0.0030(7) -0.0108(7)
C18 0.0656(11) 0.0372(9) 0.0351(8) -0.0108(7) -0.0023(7) -0.0132(8)
C19 0.0897(15) 0.0390(10) 0.0513(11) -0.0189(8) -0.0045(10) -0.0112(10)
C20 0.108(2) 0.0633(15) 0.0687(15) -0.0408(12) -0.0035(14) -0.0152(14)
S25 0.0332(2) 0.0223(2) 0.0337(2) -0.00252(13) -0.00549(14) -0.00127(13)
O26 0.0428(6) 0.0310(6) 0.0405(6) -0.0050(4) -0.0158(5) 0.0022(4)
O27 0.0368(6) 0.0381(6) 0.0484(7) -0.0001(5) 0.0034(5) -0.0012(5)
O28 0.0563(7) 0.0262(6) 0.0619(8) 0.0014(5) -0.0133(6) -0.0118(5)
C21 0.0367(8) 0.0473(9) 0.0380(8) -0.0039(7) -0.0099(6) -0.0087(7)
F22 0.0642(7) 0.0843(9) 0.0541(7) 0.0050(6) -0.0336(6) -0.0129(6)
F23 0.0508(6) 0.1055(10) 0.0449(6) -0.0275(6) 0.0063(5) -0.0237(6)
F24 0.0752(8) 0.0463(6) 0.0698(7) -0.0200(5) -0.0189(6) -0.0181(5)

loop_
_atom_type_symbol
_atom_type_description
_atom_type_scat_dispersion_real
_atom_type_scat_dispersion_imag
_atom_type_scat_source
C C 0.0181 0.0091 'International Tables Vol C Tables 4.2.6.8 and 6.1.1.4'
H H 0.0000 0.0000 'International Tables Vol C Tables 4.2.6.8 and 6.1.1.4'
N N 0.0311 0.0180 'International Tables Vol C Tables 4.2.6.8 and 6.1.1.4'
O O 0.0492 0.0322 'International Tables Vol C Tables 4.2.6.8 and 6.1.1.4'
F F 0.0727 0.0534 'International Tables Vol C Tables 4.2.6.8 and 6.1.1.4'
S S 0.3331 0.5567 'International Tables Vol C Tables 4.2.6.8 and 6.1.1.4'

loop_
_geom_angle_atom_site_label_1
_geom_angle_atom_site_label_2
_geom_angle_atom_site_label_3
_geom_angle_site_symmetry_1
_geom_angle
_geom_angle_publ_flag
C2 N1 C5 . 108.87(11) y
C2 N1 C9 . 123.09(12) y
C5 N1 C9 . 127.71(12) y
N1 C2 N3 . 108.72(12) y
N1 C2 H2 . 125.6 ?
N3 C2 H2 . 125.6 ?
C2 N3 C4 . 108.49(11) y
C2 N3 C6 . 123.02(11) y
C4 N3 C6 . 127.88(11) y
C5 C4 N3 . 106.87(12) y
C5 C4 H4 . 126.6 ?
N3 C4 H4 . 126.6 ?
C4 C5 N1 . 107.05(12) y
C4 C5 H5 . 126.5 ?
N1 C5 H5 . 126.5 ?
C7 C6 C8 . 121.65(13) y
C7 C6 N3 . 119.18(12) y
C8 C6 N3 . 119.11(12) y
C8 C7 C6 2_665 119.31(13) y
C8 C7 H7 2_665 120.3 ?
C6 C7 H7 . 120.3 ?
C7 C8 C6 2_665 119.03(13) y
C7 C8 H8 2_665 120.5 ?
C6 C8 H8 . 120.5 ?
N1 C9 C10 . 113.82(11) y
N1 C9 H9A . 108.8 ?
C10 C9 H9A . 108.8 ?
N1 C9 H9B . 108.8 ?
C10 C9 H9B . 108.8 ?
H9A C9 H9B . 107.7 ?
C9 C10 C11 . 108.73(11) y
C9 C10 H10A . 109.9 ?
C11 C10 H10A . 109.9 ?
C9 C10 H10B . 109.9 ?
C11 C10 H10B . 109.9 ?
H10A C10 H10B . 108.3 ?
C12 C11 C10 . 114.75(12) y
C12 C11 H11A . 108.6 ?
C10 C11 H11A . 108.6 ?
C12 C11 H11B . 108.6 ?
C10 C11 H11B . 108.6 ?
H11A C11 H11B . 107.6 ?
C11 C12 C13 . 112.47(12) y
C11 C12 H12A . 109.1 ?
C13 C12 H12A . 109.1 ?
C11 C12 H12B . 109.1 ?
C13 C12 H12B . 109.1 ?
H12A C12 H12B . 107.8 ?
C14 C13 C12 . 113.66(12) y
C14 C13 H13A . 108.8 ?
C12 C13 H13A . 108.8 ?
C14 C13 H13B . 108.8 ?
C12 C13 H13B . 108.8 ?
H13A C13 H13B . 107.7 ?
C13 C14 C15 . 113.53(13) y
C13 C14 H14A . 108.9 ?
C15 C14 H14A . 108.9 ?
C13 C14 H14B . 108.9 ?
C15 C14 H14B . 108.9 ?
H14A C14 H14B . 107.7 ?
C14 C15 C16 . 113.58(13) y
C14 C15 H15A . 108.9 ?
C16 C15 H15A . 108.9 ?
C14 C15 H15B . 108.9 ?
C16 C15 H15B . 108.9 ?
H15A C15 H15B . 107.7 ?
C17 C16 C15 . 113.41(13) y
C17 C16 H16A . 108.9 ?
C15 C16 H16A . 108.9 ?
C17 C16 H16B . 108.9 ?
C15 C16 H16B . 108.9 ?
H16A C16 H16B . 107.7 ?
C18 C17 C16 . 114.23(14) y
C18 C17 H17A . 108.7 ?
C16 C17 H17A . 108.7 ?
C18 C17 H17B . 108.7 ?
C16 C17 H17B . 108.7 ?
H17A C17 H17B . 107.6 ?
C19 C18 C17 . 113.51(15) y
C19 C18 H18A . 108.9 ?
C17 C18 H18A . 108.9 ?
C19 C18 H18B . 108.9 ?
C17 C18 H18B . 108.9 ?
H18A C18 H18B . 107.7 ?
C18 C19 C20 . 113.42(19) y
C18 C19 H19A . 108.9 ?
C20 C19 H19A . 108.9 ?
C18 C19 H19B . 108.9 ?
C20 C19 H19B . 108.9 ?
H19A C19 H19B . 107.7 ?
C19 C20 H20A . 109.5 ?
C19 C20 H20B . 109.5 ?
H20A C20 H20B . 109.5 ?
C19 C20 H20C . 109.5 ?
H20A C20 H20C . 109.5 ?
H20B C20 H20C . 109.5 ?
O28 S25 O26 . 115.61(7) y
O28 S25 O27 . 114.60(7) y
O26 S25 O27 . 114.45(7) y
O28 S25 C21 . 104.36(8) y
O26 S25 C21 . 102.84(7) y
O27 S25 C21 . 102.63(8) y
F23 C21 F22 . 107.82(14) y
F23 C21 F24 . 107.50(15) y
F22 C21 F24 . 107.41(14) y
F23 C21 S25 . 111.75(11) y
F22 C21 S25 . 111.74(12) y
F24 C21 S25 . 110.42(11) y

loop_
_geom_bond_atom_site_label_1
_geom_bond_atom_site_label_2
_geom_bond_site_symmetry_2
_geom_bond_distance
_geom_bond_publ_flag
N1 C2 . 1.3255(18) y
N1 C5 . 1.3844(18) y
N1 C9 . 1.4791(17) y
C2 N3 . 1.3384(17) y
C2 H2 . 0.9500 ?
N3 C4 . 1.3861(17) y
N3 C6 . 1.4384(17) y
C4 C5 . 1.357(2) y
C4 H4 . 0.9500 ?
C5 H5 . 0.9500 ?
C6 C7 . 1.3883(19) y
C6 C8 . 1.3883(19) y
C7 C8 2_665 1.3879(19) y
C7 H7 . 0.9500 ?
C8 C7 2_665 1.3879(19) y
C8 H8 . 0.9500 ?
C9 C10 . 1.515(2) y
C9 H9a . 0.9900 ?
C9 H9b . 0.9900 ?
C10 C11 . 1.5296(19) y
C10 H10a . 0.9900 ?
C10 H10b . 0.9900 ?
C11 C12 . 1.521(2) y
C11 H11a . 0.9900 ?
C11 H11b . 0.9900 ?
C12 C13 . 1.526(2) y
C12 H12a . 0.9900 ?
C12 H12b . 0.9900 ?
C13 C14 . 1.522(2) y
C13 H13a . 0.9900 ?
C13 H13b . 0.9900 ?
C14 C15 . 1.525(2) y
C14 H14a . 0.9900 ?
C14 H14b . 0.9900 ?
C15 C16 . 1.525(2) y
C15 H15a . 0.9900 ?
C15 H15b . 0.9900 ?
C16 C17 . 1.523(2) y
C16 H16a . 0.9900 ?
C16 H16b . 0.9900 ?
C17 C18 . 1.520(2) y
C17 H17a . 0.9900 ?
C17 H17b . 0.9900 ?
C18 C19 . 1.516(3) y
C18 H18a . 0.9900 ?
C18 H18b . 0.9900 ?
C19 C20 . 1.524(3) y
C19 H19a . 0.9900 ?
C19 H19b . 0.9900 ?
C20 H20a . 0.9800 ?
C20 H20b . 0.9800 ?
C20 H20c . 0.9800 ?
S25 O28 . 1.4378(11) y
S25 O26 . 1.4403(10) y
S25 O27 . 1.4418(12) y
S25 C21 . 1.8260(17) y
C21 F23 . 1.325(2) y
C21 F22 . 1.3264(19) y
C21 F24 . 1.337(2) y

loop_
_geom_hbond_atom_site_label_D
_geom_hbond_atom_site_label_H
_geom_hbond_atom_site_label_A
_geom_hbond_distance_DH
_geom_hbond_distance_HA
_geom_hbond_distance_DA
_geom_hbond_angle_DHA
_geom_hbond_site_symmetry_A
C2 H2 O27 0.95 2.14 3.0094(18) 151.5 1_565

loop_
_geom_torsion_atom_site_label_1
_geom_torsion_atom_site_label_2
_geom_torsion_atom_site_label_3
_geom_torsion_atom_site_label_4
_geom_torsion_site_symmetry_4
_geom_torsion
_geom_torsion_publ_flag
C5 N1 C2 N3 . -0.15(16) y
C9 N1 C2 N3 . 173.66(12) y
N1 C2 N3 C4 . 0.03(15) y
N1 C2 N3 C6 . -171.60(12) y
C2 N3 C4 C5 . 0.10(16) y
C6 N3 C4 C5 . 171.21(13) y
N3 C4 C5 N1 . -0.19(16) y
C2 N1 C5 C4 . 0.22(16) y
C9 N1 C5 C4 . -173.23(13) y
C2 N3 C6 C7 . -35.55(19) y
C4 N3 C6 C7 . 154.52(13) y
C2 N3 C6 C8 . 141.83(13) y
C4 N3 C6 C8 . -28.1(2) y
C8 C6 C7 C8 2_665 -0.1(2) y
N3 C6 C7 C8 2_665 177.18(11) y
C7 C6 C8 C7 2_665 0.1(2) y
N3 C6 C8 C7 2_665 -177.19(11) y
C2 N1 C9 C10 . 108.54(15) y
C5 N1 C9 C10 . -78.87(18) y
N1 C9 C10 C11 . -168.93(12) y
C9 C10 C11 C12 . 179.02(13) y
C10 C11 C12 C13 . -179.29(13) y
C11 C12 C13 C14 . -178.73(14) y
C12 C13 C14 C15 . -177.23(15) y
C13 C14 C15 C16 . -178.63(15) y
C14 C15 C16 C17 . -177.89(16) y
C15 C16 C17 C18 . -179.14(16) y
C16 C17 C18 C19 . -178.89(18) y
C17 C18 C19 C20 . -179.8(2) y
O28 S25 C21 F23 . -60.38(14) y
O26 S25 C21 F23 . 60.68(14) y
O27 S25 C21 F23 . 179.76(12) y
O28 S25 C21 F22 . 60.53(14) y
O26 S25 C21 F22 . -178.40(12) y
O27 S25 C21 F22 . -59.32(13) y
O28 S25 C21 F24 . -179.98(11) y
O26 S25 C21 F24 . -58.92(13) y
O27 S25 C21 F24 . 60.17(12) y
